data_4307564
loop_
_publ_author_name
'David W. Aldous'
'Nicholas F. Stephens'
'Philip Lightfoot'

_publ_contact_author_address
;
School of Chemistry
University of St Andrews
St Andrews
Fife
KY16 9ST
UNITED KINGDOM
;
_publ_contact_author_email PL@ST-ANDREWS.AC.UK
_publ_contact_author_name 'Dr Philip Lightfoot'
_publ_section_title
;
Hydrothermal Vanadium Fluoride Chemistry: Four New V3+ Chain Structures
;
_journal_name_full 'Inorganic Chemistry'
_journal_page_first 3996
_journal_page_last 4001
_journal_paper_doi 10.1021/ic062061p
_journal_volume 46
_journal_year 2007
_chemical_formula_sum 'C2 H10 F5 N2 V'
_chemical_formula_weight 208.06
_chemical_name_systematic
;
 ?
;
_space_group_IT_number 130
_symmetry_cell_setting tetragonal
_symmetry_space_group_name_Hall '-P 4a 2ac'
_symmetry_space_group_name_H-M 'P 4/n c c :2'
_atom_sites_solution_hydrogens geom
_atom_sites_solution_primary direct
_atom_sites_solution_secondary difmap
_audit_creation_method SHELXL-97
_cell_angle_alpha 90.00
_cell_angle_beta 90.00
_cell_angle_gamma 90.00
_cell_formula_units_Z 8
_cell_length_a 12.837(2)
_cell_length_b 12.837(2)
_cell_length_c 7.9502(17)
_cell_measurement_temperature 93(2)
_cell_volume 1310.1(4)
_computing_cell_refinement 'CrystalClear (Rigaku Corp., 2000)'
_computing_data_collection 'CrystalClear (Rigaku Corp., 2000)'
_computing_data_reduction 'SHELXL-97 (Sheldrick, 1997)'
_computing_molecular_graphics 'DIAMOND (Brandenburg, 2001)'
_computing_structure_refinement 'SHELXL-97 (Sheldrick, 1997)'
_computing_structure_solution 'SHELXL-97 (Sheldrick, 1997)'
_diffrn_ambient_temperature 93(2)
_diffrn_measured_fraction_theta_full 0.980
_diffrn_measured_fraction_theta_max 0.980
_diffrn_radiation_detector CCD
_diffrn_radiation_monochromator Confocal
_diffrn_radiation_source 'Rotating Anode'
_diffrn_radiation_type MoK\a
_diffrn_radiation_wavelength 0.71073
_diffrn_reflns_av_R_equivalents 0.0235
_diffrn_reflns_av_sigmaI/netI 0.0145
_diffrn_reflns_limit_h_max 15
_diffrn_reflns_limit_h_min -13
_diffrn_reflns_limit_k_max 13
_diffrn_reflns_limit_k_min -15
_diffrn_reflns_limit_l_max 6
_diffrn_reflns_limit_l_min -9
_diffrn_reflns_number 6977
_diffrn_reflns_theta_full 25.33
_diffrn_reflns_theta_max 25.33
_diffrn_reflns_theta_min 2.24
_exptl_absorpt_coefficient_mu 1.542
_exptl_absorpt_correction_T_max 1.0000
_exptl_absorpt_correction_T_min 0.9071
_exptl_absorpt_correction_type multi-scan
_exptl_absorpt_process_details 'SADABS (Bruker, 1999)'
_exptl_crystal_colour Green/yellow
_exptl_crystal_density_diffrn 2.110
_exptl_crystal_density_method 'not measured'
_exptl_crystal_description Prism
_exptl_crystal_F_000 832
_exptl_crystal_size_max 0.1000
_exptl_crystal_size_mid 0.1000
_exptl_crystal_size_min 0.1000
_refine_diff_density_max 0.420
_refine_diff_density_min -0.507
_refine_diff_density_rms 0.068
_refine_ls_extinction_method none
_refine_ls_goodness_of_fit_ref 1.189
_refine_ls_hydrogen_treatment mixed
_refine_ls_matrix_type full
_refine_ls_number_parameters 48
_refine_ls_number_reflns 593
_refine_ls_number_restraints 0
_refine_ls_restrained_S_all 1.189
_refine_ls_R_factor_all 0.0289
_refine_ls_R_factor_gt 0.0286
_refine_ls_shift/su_max 0.009
_refine_ls_shift/su_mean 0.002
_refine_ls_structure_factor_coef Fsqd
_refine_ls_weighting_details 'calc w=1/[\s^2^(Fo^2^)+(0.0309P)^2^+2.2890P] where P=(Fo^2^+2Fc^2^)/3'
_refine_ls_weighting_scheme calc
_refine_ls_wR_factor_gt 0.0805
_refine_ls_wR_factor_ref 0.0807
_reflns_number_gt 583
_reflns_number_total 593
_reflns_threshold_expression >2sigma(I)
_cod_data_source_file ic062061p-file001_3.cif
_cod_data_source_block 2
_cod_depositor_comments
;
The following automatic conversions were performed:
'_exptl_absorpt_correction_type' value 'Multi-scan' changed to
'multi-scan' according to
'/home/saulius/struct/CIF-dictionaries/cif_core.dic' dictionary named
'cif_core.dic' version 2.4.1 from 2010-06-29.

Automatic conversion script
Id: cif_fix_enum 1527 2010-12-29 10:47:43Z saulius 
;
_cod_original_sg_symbol_H-M 'P 4/n c c'
_cod_database_code 4307564

loop_
_symmetry_equiv_pos_as_xyz
'x, y, z'
'x+1/2, -y, -z+1/2'
'-x+1/2, -y+1/2, z'
'-x, y+1/2, -z+1/2'
'y+1/2, x+1/2, -z+1/2'
'y, -x+1/2, z'
'-y+1/2, x, z'
'-y, -x, -z+1/2'
'-x, -y, -z'
'-x-1/2, y, z-1/2'
'x-1/2, y-1/2, -z'
'x, -y-1/2, z-1/2'
'-y-1/2, -x-1/2, z-1/2'
'-y, x-1/2, -z'
'y-1/2, -x, -z'
'y, x, z-1/2'

loop_
_atom_site_label
_atom_site_type_symbol
_atom_site_fract_x
_atom_site_fract_y
_atom_site_fract_z
_atom_site_U_iso_or_equiv
_atom_site_adp_type
_atom_site_occupancy
_atom_site_symmetry_multiplicity
_atom_site_calc_flag
_atom_site_refinement_flags
_atom_site_disorder_assembly
_atom_site_disorder_group
V1 V 0.2500 0.7500 0.2500 0.0057(3) Uani 1 4 d S . .
V2 V 0.7500 0.7500 0.23567(8) 0.0057(3) Uani 1 4 d S . .
F1 F 0.25061(10) 0.89865(10) 0.24905(15) 0.0144(4) Uani 1 1 d . . .
F2 F 0.2500 0.7500 0.0000 0.0222(8) Uani 1 4 d S . .
F3 F 0.7500 0.7500 -0.0164(3) 0.0165(7) Uani 1 4 d S . .
F4 F 0.62236(10) 0.82637(10) 0.22968(15) 0.0133(4) Uani 1 1 d . . .
N1 N 0.14639(16) 1.00601(13) 0.4795(2) 0.0121(4) Uani 1 1 d . . .
H1 H 0.1953 0.9551 0.4692 0.018 Uiso 1 1 calc R . .
H2 H 0.1592 1.0439 0.5739 0.018 Uiso 1 1 calc R . .
H3 H 0.1490 1.0484 0.3879 0.018 Uiso 1 1 calc R . .
C1 C 0.04119(17) 0.95786(17) 0.4915(3) 0.0111(5) Uani 1 1 d . . .
H4 H 0.0384 0.9110 0.5904 0.013 Uiso 1 1 calc R . .
H5 H 0.0274 0.9158 0.3896 0.013 Uiso 1 1 calc R . .

loop_
_atom_site_aniso_label
_atom_site_aniso_U_11
_atom_site_aniso_U_22
_atom_site_aniso_U_33
_atom_site_aniso_U_23
_atom_site_aniso_U_13
_atom_site_aniso_U_12
V1 0.0055(3) 0.0055(3) 0.0061(4) 0.000 0.000 0.0001(2)
V2 0.0056(3) 0.0056(3) 0.0059(4) 0.000 0.000 0.000
F1 0.0179(7) 0.0076(6) 0.0176(7) 0.0004(5) 0.0047(5) 0.0005(5)
F2 0.0302(12) 0.0302(12) 0.0060(14) 0.000 0.000 0.000
F3 0.0219(10) 0.0219(10) 0.0056(13) 0.000 0.000 0.000
F4 0.0098(7) 0.0160(7) 0.0141(6) 0.0037(5) 0.0026(5) 0.0045(5)
N1 0.0111(10) 0.0158(10) 0.0094(9) -0.0005(7) 0.0010(7) -0.0006(7)
C1 0.0115(11) 0.0103(11) 0.0115(11) -0.0005(8) 0.0012(8) 0.0007(10)

loop_
_atom_type_symbol
_atom_type_description
_atom_type_scat_dispersion_real
_atom_type_scat_dispersion_imag
_atom_type_scat_source
C C 0.0033 0.0016 'International Tables Vol C Tables 4.2.6.8 and 6.1.1.4'
H H 0.0000 0.0000 'International Tables Vol C Tables 4.2.6.8 and 6.1.1.4'
N N 0.0061 0.0033 'International Tables Vol C Tables 4.2.6.8 and 6.1.1.4'
O O 0.0106 0.0060 'International Tables Vol C Tables 4.2.6.8 and 6.1.1.4'
F F 0.0171 0.0103 'International Tables Vol C Tables 4.2.6.8 and 6.1.1.4'
Cr Cr 0.3209 0.6236 'International Tables Vol C Tables 4.2.6.8 and 6.1.1.4'
V V 0.3005 0.5294 'International Tables Vol C Tables 4.2.6.8 and 6.1.1.4'

loop_
_geom_angle_atom_site_label_1
_geom_angle_atom_site_label_2
_geom_angle_atom_site_label_3
_geom_angle
_geom_angle_site_symmetry_1
_geom_angle_site_symmetry_3
_geom_angle_publ_flag
F1 V1 F1 179.55(7) 8_665 5_455 ?
F1 V1 F1 89.53(7) 8_665 3_565 ?
F1 V1 F1 90.47(7) 5_455 3_565 ?
F1 V1 F1 90.47(7) 8_665 . ?
F1 V1 F1 89.53(7) 5_455 . ?
F1 V1 F1 179.55(7) 3_565 . ?
F1 V1 F2 89.77(4) 8_665 10_656 ?
F1 V1 F2 89.77(4) 5_455 10_656 ?
F1 V1 F2 90.23(4) 3_565 10_656 ?
F1 V1 F2 90.23(4) . 10_656 ?
F1 V1 F2 90.23(4) 8_665 . ?
F1 V1 F2 90.23(4) 5_455 . ?
F1 V1 F2 89.77(4) 3_565 . ?
F1 V1 F2 89.77(4) . . ?
F2 V1 F2 180.0 10_656 . ?
F4 V2 F4 89.964(2) 7_655 . ?
F4 V2 F4 177.14(8) 7_655 6_565 ?
F4 V2 F4 89.964(2) . 6_565 ?
F4 V2 F4 89.964(2) 7_655 3_665 ?
F4 V2 F4 177.14(8) . 3_665 ?
F4 V2 F4 89.964(2) 6_565 3_665 ?
F4 V2 F3 91.43(4) 7_655 10_756 ?
F4 V2 F3 91.43(4) . 10_756 ?
F4 V2 F3 91.43(4) 6_565 10_756 ?
F4 V2 F3 91.43(4) 3_665 10_756 ?
F4 V2 F3 88.57(4) 7_655 . ?
F4 V2 F3 88.57(4) . . ?
F4 V2 F3 88.57(4) 6_565 . ?
F4 V2 F3 88.57(4) 3_665 . ?
F3 V2 F3 180.000(1) 10_756 . ?
V1 F2 V1 180.0 10_655 . ?
V2 F3 V2 180.000(1) 10_755 . ?
C1 N1 H1 109.5 . . ?
C1 N1 H2 109.5 . . ?
H1 N1 H2 109.5 . . ?
C1 N1 H3 109.5 . . ?
H1 N1 H3 109.5 . . ?
H2 N1 H3 109.5 . . ?
N1 C1 C1 110.0(2) . 9_576 ?
N1 C1 H4 109.7 . . ?
C1 C1 H4 109.7 9_576 . ?
N1 C1 H5 109.7 . . ?
C1 C1 H5 109.7 9_576 . ?
H4 C1 H5 108.2 . . ?

loop_
_geom_bond_atom_site_label_1
_geom_bond_atom_site_label_2
_geom_bond_distance
_geom_bond_site_symmetry_2
_geom_bond_publ_flag
V1 F1 1.9082(13) 8_665 ?
V1 F1 1.9082(13) 5_455 ?
V1 F1 1.9082(13) 3_565 ?
V1 F1 1.9082(13) . ?
V1 F2 1.9876(4) 10_656 ?
V1 F2 1.9876(4) . ?
V2 F4 1.9101(13) 7_655 ?
V2 F4 1.9101(13) . ?
V2 F4 1.9101(13) 6_565 ?
V2 F4 1.9101(13) 3_665 ?
V2 F3 1.971(3) 10_756 ?
V2 F3 2.004(3) . ?
F2 V1 1.9876(4) 10_655 ?
F3 V2 1.971(3) 10_755 ?
N1 C1 1.488(3) . ?
N1 H1 0.9100 . ?
N1 H2 0.9100 . ?
N1 H3 0.9100 . ?
C1 C1 1.519(4) 9_576 ?
C1 H4 0.9900 . ?
C1 H5 0.9900 . ?

loop_
_geom_hbond_atom_site_label_D
_geom_hbond_atom_site_label_H
_geom_hbond_atom_site_label_A
_geom_hbond_distance_DH
_geom_hbond_distance_HA
_geom_hbond_distance_DA
_geom_hbond_angle_DHA
_geom_hbond_site_symmetry_A
N1 H1 F1 0.91 2.02 2.654(2) 125.2 .
N1 H2 F4 0.91 1.87 2.775(2) 175.3 14_666
N1 H3 F4 0.91 1.89 2.737(2) 153.9 2_475
